data_7250053
loop_
_publ_author_name
'Li, Jiayuan'
'Zhang, Zeyu'
'Yi, Yaping'
'Xi, Chanjuan'

_publ_section_title
;
 Visible-light-induced photoredox-catalyzed dearomative dicarboxylation of
 arenes using formate and CO2
;
_journal_issue 13
_journal_name_full 'Green Chemistry'
_journal_page_first 3443
_journal_page_last 3450
_journal_paper_doi 10.1039/D5GC00240K
_journal_volume 27
_journal_year 2025
_chemical_formula_moiety 'C7 H5 O2'
_chemical_formula_sum 'C7 H5 O2'
_chemical_formula_weight 121.11
_space_group_crystal_system orthorhombic
_space_group_IT_number 56
_space_group_name_Hall '-P 2ab 2ac'
_space_group_name_H-M_alt 'P c c n'
_atom_sites_solution_hydrogens geom
_atom_sites_solution_primary dual
_audit_creation_date 2025-01-14
_audit_creation_method
;
Olex2 1.5
(compiled 2023.08.24 svn.re1ec1418 for OlexSys, GUI svn.r6817)
;
_audit_update_record
;
2025-01-14 deposited with the CCDC.	2025-02-28 downloaded from the CCDC.
;
_cell_angle_alpha 90
_cell_angle_beta 90
_cell_angle_gamma 90
_cell_formula_units_Z 8
_cell_length_a 5.56956(10)
_cell_length_b 10.83565(18)
_cell_length_c 18.2517(3)
_cell_measurement_reflns_used 8410
_cell_measurement_temperature 170.0(4)
_cell_measurement_theta_max 75.1530
_cell_measurement_theta_min 4.8430
_cell_volume 1101.49(3)
_computing_cell_refinement 'CrysAlisPro 1.171.42.96a (Rigaku OD, 2023)'
_computing_data_collection 'CrysAlisPro 1.171.42.96a (Rigaku OD, 2023)'
_computing_data_reduction 'CrysAlisPro 1.171.42.96a (Rigaku OD, 2023)'
_computing_molecular_graphics 'Olex2 1.5 (Dolomanov et al., 2009)'
_computing_publication_material 'Olex2 1.5 (Dolomanov et al., 2009)'
_computing_structure_refinement 'SHELXL 2017/1 (Sheldrick, 2015)'
_computing_structure_solution 'SHELXT  (Sheldrick, 2015)'
_diffrn_ambient_environment N~2~
_diffrn_ambient_temperature 170.0(4)
_diffrn_detector 'Hybrid Pixel Array Detector'
_diffrn_detector_area_resol_mean 10.0000
_diffrn_detector_type HyPix
_diffrn_measured_fraction_theta_full 1.000
_diffrn_measured_fraction_theta_max 0.991
_diffrn_measurement_details
;
List of Runs (angles in degrees, time in seconds):

  # Type    Start    End  Width  t~exp~   \w     \q     \k     \f   Frames
#--------------------------------------------------------------------------
  1  \w     22.00  47.00   0.50    0.05    --   42.87  57.00 -60.00   50
  2  \w     73.00  99.00   0.50    0.05    --   42.87  57.00 -60.00   52
  3  \w     21.00 116.00   0.50    0.05    --   42.87  61.00-179.00  190
  4  \w     21.00  81.00   0.50    0.05    --   42.87-125.00 -30.00  120
  5  \w     37.00 111.00   0.50    0.07    --  108.44-125.00-150.00  148
  6  \w     37.00  76.00   0.50    0.07    --  108.44-125.00 -90.00   78
  7  \w     80.00 105.00   0.50    0.07    --  108.44-125.00 -90.00   50
  8  \w     36.00  66.00   0.50    0.07    --  108.44-108.00  22.57   60
  9  \w     70.00 107.00   0.50    0.07    --  108.44-108.00  22.57   74
 10  \w     73.00 110.00   0.50    0.07    --  108.44-125.00  30.00   74
 11  \w     36.00  82.00   0.50    0.07    --  108.44 -94.00 -90.00   92
 12  \w     36.00 104.00   0.50    0.07    --  108.44 -94.00  30.00  136
 13  \w     63.00 104.00   0.50    0.07    --  108.44 -94.00  60.00   82
 14  \w     39.00  80.00   0.50    0.07    --  108.44-125.00 120.00   82
 15  \w     64.00  89.00   0.50    0.07    --  108.44 -77.00 120.00   50
 16  \w     34.00  75.00   0.50    0.07    --  108.44 -61.00  42.00   82
 17  \w    -30.00  65.00   0.50    0.05    --   42.87 -61.00  42.00  190
 18  \w     85.00 178.00   0.50    0.07    --  108.44  30.00 120.00  186
 19  \w     86.00 132.00   0.50    0.07    --  108.44  30.00 -30.00   92
 20  \w    141.00 167.00   0.50    0.07    --  108.44  30.00 -30.00   52
 21  \w     85.00 178.00   0.50    0.07    --  108.44  61.00-179.00  186
 22  \w    127.00 174.00   0.50    0.07    --  108.44 125.00-120.00   94
 23  \w     82.00 170.00   0.50    0.07    --  108.44 125.00   0.00  176
 24  \w     80.00 114.00   0.50    0.07    --  108.44 125.00-120.00   68
 25  \w   -116.00 -19.00   0.50    0.05    --  -42.87 -61.00  42.00  194
 26  \w   -160.00-121.00   0.50    0.07    -- -104.50 -72.00 131.82   78
 27  \w   -174.00 -81.00   0.50    0.07    -- -104.50 -61.00  42.00  186
 28  \w   -127.00 -86.00   0.50    0.07    -- -104.50 -30.00 -90.00   82
 29  \w   -169.00-133.00   0.50    0.07    -- -104.50 -30.00 -90.00   72
 30  \w   -169.00-135.00   0.50    0.07    -- -104.50-125.00-150.00   68
 31  \w    -22.00  37.00   0.50    0.05    --  -42.87  19.00 150.00  118
 32  \w    -59.00 -32.00   0.50    0.07    -- -104.50  61.00  30.00   54
 33  \w   -132.00 -90.00   0.50    0.07    -- -104.50-125.00-150.00   84
 34  \w    -60.00  23.00   0.50    0.05    --  -42.87  61.00-179.00  166
 35  \w    -68.00 -30.00   0.50    0.07    -- -104.50  61.00-179.00   76
 36  \w   -110.00 -51.00   0.50    0.07    -- -104.50 125.00 -90.00  118
 37  \w   -129.00-103.00   0.50    0.07    -- -104.50 150.00 139.79   52
 38  \w    -91.00 -51.00   0.50    0.07    -- -104.50 150.00 139.79   80
 39  \w    -94.00 -68.00   0.50    0.07    -- -104.50 125.00 150.00   52
;
_diffrn_measurement_device 'four-circle diffractometer'
_diffrn_measurement_device_type 'XtaLAB Synergy R, HyPix'
_diffrn_measurement_method '\w scans'
_diffrn_orient_matrix_type 'CrysAlisPro convention (1999,Acta A55,543-557)'
_diffrn_orient_matrix_UB_11 0.2629446000
_diffrn_orient_matrix_UB_12 0.0244607000
_diffrn_orient_matrix_UB_13 -0.0217900000
_diffrn_orient_matrix_UB_21 0.0838861000
_diffrn_orient_matrix_UB_22 -0.0979159000
_diffrn_orient_matrix_UB_23 0.0556192000
_diffrn_orient_matrix_UB_31 -0.0177848000
_diffrn_orient_matrix_UB_32 -0.1001063000
_diffrn_orient_matrix_UB_33 -0.0596662000
_diffrn_radiation_monochromator mirror
_diffrn_radiation_probe x-ray
_diffrn_radiation_type 'Cu K\a'
_diffrn_radiation_wavelength 1.54184
_diffrn_reflns_av_R_equivalents 0.0298
_diffrn_reflns_av_unetI/netI 0.0146
_diffrn_reflns_Laue_measured_fraction_full 1.000
_diffrn_reflns_Laue_measured_fraction_max 0.991
_diffrn_reflns_limit_h_max 7
_diffrn_reflns_limit_h_min -6
_diffrn_reflns_limit_k_max 12
_diffrn_reflns_limit_k_min -13
_diffrn_reflns_limit_l_max 21
_diffrn_reflns_limit_l_min -22
_diffrn_reflns_number 11646
_diffrn_reflns_point_group_measured_fraction_full 1.000
_diffrn_reflns_point_group_measured_fraction_max 0.991
_diffrn_reflns_theta_full 67.684
_diffrn_reflns_theta_max 75.681
_diffrn_reflns_theta_min 4.846
_diffrn_source 'Rotating-anode X-ray tube'
_diffrn_source_type 'PhotonJet R (Cu) X-ray Source'
_exptl_absorpt_coefficient_mu 0.901
_exptl_absorpt_correction_T_max 1.00000
_exptl_absorpt_correction_T_min 0.55444
_exptl_absorpt_correction_type multi-scan
_exptl_absorpt_process_details
;
CrysAlisPro 1.171.42.96a (Rigaku Oxford Diffraction, 2023)
Empirical absorption correction using spherical harmonics,
implemented in SCALE3 ABSPACK scaling algorithm.
;
_exptl_crystal_colour colourless
_exptl_crystal_colour_primary colourless
_exptl_crystal_density_diffrn 1.461
_exptl_crystal_description block
_exptl_crystal_F_000 504
_exptl_crystal_size_max 0.25
_exptl_crystal_size_mid 0.22
_exptl_crystal_size_min 0.18
_refine_diff_density_max 0.249
_refine_diff_density_min -0.161
_refine_diff_density_rms 0.036
_refine_ls_extinction_coef 0.0028(6)
_refine_ls_extinction_expression Fc^*^=kFc[1+0.001xFc^2^\l^3^/sin(2\q)]^-1/4^
_refine_ls_extinction_method 'SHELXL-2017/1 (Sheldrick 2017)'
_refine_ls_goodness_of_fit_ref 1.034
_refine_ls_hydrogen_treatment constr
_refine_ls_matrix_type full
_refine_ls_number_parameters 85
_refine_ls_number_reflns 1135
_refine_ls_number_restraints 0
_refine_ls_restrained_S_all 1.034
_refine_ls_R_factor_all 0.0345
_refine_ls_R_factor_gt 0.0332
_refine_ls_shift/su_max 0.000
_refine_ls_shift/su_mean 0.000
_refine_ls_structure_factor_coef Fsqd
_refine_ls_weighting_details 'w=1/[\s^2^(Fo^2^)+(0.0458P)^2^+0.4416P] where P=(Fo^2^+2Fc^2^)/3'
_refine_ls_weighting_scheme calc
_refine_ls_wR_factor_gt 0.0890
_refine_ls_wR_factor_ref 0.0900
_reflns_Friedel_coverage 0.000
_reflns_number_gt 1074
_reflns_number_total 1135
_reflns_threshold_expression 'I > 2\s(I)'
_cod_data_source_file d5gc00240k2.cif
_cod_data_source_block tx17159_auto
_cod_depositor_comments 'Adding full bibliography for 7250052--7250053.cif.'
_cod_database_code 7250053
_shelx_shelxl_version_number 2017/1
_chemical_oxdiff_formula CHO
_shelx_space_group_comment
;
The symmetry employed for this shelxl refinement is uniquely defined
by the following loop, which should always be used as a source of
symmetry information in preference to the above space-group names.
They are only intended as comments.
;
_olex2_refinement_description
;
1. Fixed Uiso
 At 1.2 times of:
  All C(H) groups
 At 1.5 times of:
  All O(H) groups
2.a Ternary CH refined with riding coordinates:
 C7(H7)
2.b Aromatic/amide H refined with riding coordinates:
 C3(H3), C4(H4), C5(H5)
2.c Idealised tetrahedral OH refined as rotating group:
 O1(H1)
;
_olex2_submission_special_instructions 'No special instructions were received'
_oxdiff_exptl_absorpt_empirical_details
;
Empirical correction (ABSPACK) includes:
- Absorption correction using spherical harmonics
- Frame scaling
;
_oxdiff_exptl_absorpt_empirical_full_max 1.633
_oxdiff_exptl_absorpt_empirical_full_min 0.662

loop_
_space_group_symop_operation_xyz
'x, y, z'
'-x+1/2, -y+1/2, z'
'x+1/2, -y, -z+1/2'
'-x, y+1/2, -z+1/2'
'-x, -y, -z'
'x-1/2, y-1/2, -z'
'-x-1/2, y, z-1/2'
'x, -y-1/2, z-1/2'

loop_
_atom_site_label
_atom_site_type_symbol
_atom_site_fract_x
_atom_site_fract_y
_atom_site_fract_z
_atom_site_U_iso_or_equiv
_atom_site_adp_type
_atom_site_occupancy
_atom_site_site_symmetry_order
_atom_site_calc_flag
_atom_site_refinement_flags_posn
_atom_site_refinement_flags_adp
_atom_site_refinement_flags_occupancy
_atom_site_disorder_assembly
_atom_site_disorder_group
O2 O 0.72900(15) 0.41871(8) 0.46887(4) 0.0322(3) Uani 1 1 d . . . . .
O1 O 0.34774(16) 0.40742(9) 0.43231(5) 0.0392(3) Uani 1 1 d . . . . .
H1 H 0.328254 0.460516 0.465317 0.059 Uiso 1 1 calc R U . . .
C1 C 0.750000 0.250000 0.25221(8) 0.0237(3) Uani 1 2 d S T P . .
C6 C 0.57759(19) 0.31243(10) 0.29451(6) 0.0232(3) Uani 1 1 d . . . . .
C3 C 0.9302(2) 0.17709(12) 0.14099(6) 0.0348(3) Uani 1 1 d . . . . .
H3 H 0.938378 0.172823 0.089058 0.042 Uiso 1 1 calc R U . . .
C2 C 0.750000 0.250000 0.17509(9) 0.0294(4) Uani 1 2 d S T P . .
C4 C 1.0920(2) 0.11296(12) 0.18267(7) 0.0342(3) Uani 1 1 d . . . . .
H4 H 1.208207 0.063372 0.158506 0.041 Uiso 1 1 calc R U . . .
C5 C 0.4062(2) 0.38271(11) 0.26066(7) 0.0284(3) Uani 1 1 d . . . . .
H5 H 0.290102 0.427077 0.288216 0.034 Uiso 1 1 calc R U . . .
C7 C 0.62006(18) 0.27488(9) 0.37428(5) 0.0219(3) Uani 1 1 d . . . . .
H7 H 0.510508 0.204265 0.385531 0.026 Uiso 1 1 calc R U . . .
C8 C 0.5738(2) 0.37443(10) 0.43010(6) 0.0226(3) Uani 1 1 d . . . . .

loop_
_atom_site_aniso_label
_atom_site_aniso_U_11
_atom_site_aniso_U_22
_atom_site_aniso_U_33
_atom_site_aniso_U_23
_atom_site_aniso_U_13
_atom_site_aniso_U_12
O2 0.0270(5) 0.0408(5) 0.0287(5) -0.0124(3) -0.0036(3) 0.0041(3)
O1 0.0256(5) 0.0491(6) 0.0429(6) -0.0233(4) -0.0045(4) 0.0080(4)
C1 0.0277(8) 0.0239(7) 0.0197(7) 0.000 0.000 -0.0055(6)
C6 0.0259(6) 0.0227(5) 0.0208(5) 0.0007(4) -0.0015(4) -0.0044(4)
C3 0.0457(8) 0.0384(7) 0.0203(5) -0.0052(5) 0.0058(5) -0.0094(6)
C2 0.0359(9) 0.0317(8) 0.0206(8) 0.000 0.000 -0.0088(7)
C4 0.0395(7) 0.0339(6) 0.0292(7) -0.0086(5) 0.0100(5) -0.0027(5)
C5 0.0300(6) 0.0273(6) 0.0278(6) 0.0027(4) -0.0037(5) -0.0005(5)
C7 0.0233(6) 0.0232(5) 0.0190(5) 0.0002(4) -0.0005(4) 0.0001(4)
C8 0.0239(5) 0.0252(5) 0.0186(5) 0.0019(4) 0.0010(4) 0.0007(4)

loop_
_atom_type_symbol
_atom_type_description
_atom_type_scat_dispersion_real
_atom_type_scat_dispersion_imag
_atom_type_scat_source
C C 0.0181 0.0091 'International Tables Vol C Tables 4.2.6.8 and 6.1.1.4'
H H 0.0000 0.0000 'International Tables Vol C Tables 4.2.6.8 and 6.1.1.4'
O O 0.0492 0.0322 'International Tables Vol C Tables 4.2.6.8 and 6.1.1.4'

loop_
_geom_angle_atom_site_label_1
_geom_angle_atom_site_label_2
_geom_angle_atom_site_label_3
_geom_angle
_geom_angle_site_symmetry_1
_geom_angle_site_symmetry_3
_geom_angle_publ_flag
C8 O1 H1 109.5 . . ?
C6 C1 C6 113.37(14) . 2_655 ?
C6 C1 C2 123.32(7) . . ?
C6 C1 C2 123.32(7) 2_655 . ?
C1 C6 C7 106.80(9) . . ?
C5 C6 C1 119.76(11) . . ?
C5 C6 C7 133.27(10) . . ?
C2 C3 H3 119.9 . . ?
C4 C3 H3 119.9 . . ?
C4 C3 C2 120.24(11) . . ?
C1 C2 C3 115.98(8) . . ?
C1 C2 C3 115.98(8) . 2_655 ?
C3 C2 C3 128.03(16) 2_655 . ?
C3 C4 H4 118.5 . . ?
C3 C4 C5 122.92(11) . 2_655 ?
C5 C4 H4 118.5 2_655 . ?
C6 C5 C4 117.69(11) . 2_655 ?
C6 C5 H5 121.2 . . ?
C4 C5 H5 121.2 2_655 . ?
C6 C7 C7 103.75(6) . 2_655 ?
C6 C7 H7 107.7 . . ?
C7 C7 H7 107.7 2_655 . ?
C8 C7 C6 115.27(9) . . ?
C8 C7 C7 114.23(8) . 2_655 ?
C8 C7 H7 107.7 . . ?
O2 C8 O1 123.92(10) . . ?
O2 C8 C7 123.68(10) . . ?
O1 C8 C7 112.40(9) . . ?

loop_
_geom_bond_atom_site_label_1
_geom_bond_atom_site_label_2
_geom_bond_distance
_geom_bond_site_symmetry_2
_geom_bond_publ_flag
O2 C8 1.2159(14) . ?
O1 H1 0.8400 . ?
O1 C8 1.3092(14) . ?
C1 C6 1.4056(14) . ?
C1 C6 1.4056(14) 2_655 ?
C1 C2 1.408(2) . ?
C6 C5 1.3684(16) . ?
C6 C7 1.5301(14) . ?
C3 H3 0.9500 . ?
C3 C2 1.4208(15) . ?
C3 C4 1.369(2) . ?
C4 H4 0.9500 . ?
C4 C5 1.4241(17) 2_655 ?
C5 H5 0.9500 . ?
C7 C7 1.545(2) 2_655 ?
C7 H7 1.0000 . ?
C7 C8 1.5061(14) . ?

loop_
_geom_torsion_atom_site_label_1
_geom_torsion_atom_site_label_2
_geom_torsion_atom_site_label_3
_geom_torsion_atom_site_label_4
_geom_torsion
_geom_torsion_site_symmetry_1
_geom_torsion_site_symmetry_2
_geom_torsion_site_symmetry_3
_geom_torsion_site_symmetry_4
_geom_torsion_publ_flag
C1 C6 C5 C4 1.35(15) . . . 2_655 ?
C1 C6 C7 C7 19.44(12) . . . 2_655 ?
C1 C6 C7 C8 145.08(8) . . . . ?
C6 C1 C6 C5 176.48(12) 2_655 . . . ?
C6 C1 C6 C7 -7.70(5) 2_655 . . . ?
C6 C1 C2 C3 3.05(8) 2_655 . . . ?
C6 C1 C2 C3 3.05(7) . . . 2_655 ?
C6 C1 C2 C3 -176.95(8) 2_655 . . 2_655 ?
C6 C1 C2 C3 -176.95(8) . . . . ?
C6 C7 C8 O2 -115.33(12) . . . . ?
C6 C7 C8 O1 64.91(13) . . . . ?
C2 C1 C6 C5 -3.52(12) . . . . ?
C2 C1 C6 C7 172.30(5) . . . . ?
C2 C3 C4 C5 -1.47(18) . . . 2_655 ?
C4 C3 C2 C1 -0.56(13) . . . . ?
C4 C3 C2 C3 179.44(13) . . . 2_655 ?
C5 C6 C7 C7 -165.56(12) . . . 2_655 ?
C5 C6 C7 C8 -39.91(17) . . . . ?
C7 C6 C5 C4 -173.15(11) . . . 2_655 ?
C7 C7 C8 O2 4.72(15) 2_655 . . . ?
C7 C7 C8 O1 -175.04(10) 2_655 . . . ?
